data_7242262
loop_
_publ_author_name
'Chuang, Po-Min'
'Huang, Yun-Wen'
'Liu, Yu-Lin'
'Wu, Jing-Yun'

_publ_section_title
;
 The influence of linker substitution on the fluorescence responsive
 sensing of isostructural coordination polymers: visual turn-on,
 ratiometric, and turn-off sensing in water
;
_journal_issue 11
_journal_name_full CrystEngComm
_journal_page_first 2222
_journal_page_last 2234
_journal_paper_doi 10.1039/D0CE01825B
_journal_volume 23
_journal_year 2021
_chemical_formula_sum 'C37 H27.5 N4.5 O10.5 Zn2'
_chemical_formula_weight 833.87
_space_group_crystal_system monoclinic
_space_group_IT_number 15
_space_group_name_Hall '-C 2yc'
_space_group_name_H-M_alt 'C 1 2/c 1'
_atom_sites_solution_hydrogens mixed
_audit_creation_method SHELXL-2014/7
_audit_update_record
;
2020-03-19 deposited with the CCDC.	2021-02-10 downloaded from the CCDC.
;
_cell_angle_alpha 90
_cell_angle_beta 105.906(6)
_cell_angle_gamma 90
_cell_formula_units_Z 8
_cell_length_a 24.717(3)
_cell_length_b 19.189(3)
_cell_length_c 15.197(2)
_cell_measurement_reflns_used 9942
_cell_measurement_temperature 150(2)
_cell_measurement_theta_max 26.37
_cell_measurement_theta_min 2.89
_cell_volume 6931.9(17)
_computing_cell_refinement 'Bruker D8 Venture'
_computing_data_collection 'Bruker D8 Venture'
_computing_data_reduction 'Bruker SAINT'
_computing_molecular_graphics 'Bruker SHELXTL'
_computing_publication_material 'Bruker SHELXTL'
_computing_structure_refinement 'SHELXL-2014/7 (Sheldrick, 2014)'
_computing_structure_solution 'SHELXS-97 (Sheldrick 2008)'
_diffrn_ambient_temperature 150(2)
_diffrn_measured_fraction_theta_full 0.998
_diffrn_measured_fraction_theta_max 0.996
_diffrn_measurement_device_type 'Photon 100 CMOS detector'
_diffrn_measurement_method 'phi and omega scans'
_diffrn_radiation_type MoK\a
_diffrn_radiation_wavelength 0.71073
_diffrn_reflns_av_R_equivalents 0.1101
_diffrn_reflns_av_unetI/netI 0.0492
_diffrn_reflns_Laue_measured_fraction_full 0.998
_diffrn_reflns_Laue_measured_fraction_max 0.996
_diffrn_reflns_limit_h_max 28
_diffrn_reflns_limit_h_min -30
_diffrn_reflns_limit_k_max 23
_diffrn_reflns_limit_k_min -24
_diffrn_reflns_limit_l_max 19
_diffrn_reflns_limit_l_min -19
_diffrn_reflns_number 66294
_diffrn_reflns_point_group_measured_fraction_full 0.998
_diffrn_reflns_point_group_measured_fraction_max 0.996
_diffrn_reflns_theta_full 25.242
_diffrn_reflns_theta_max 26.441
_diffrn_reflns_theta_min 2.844
_exptl_absorpt_coefficient_mu 1.453
_exptl_absorpt_correction_T_max 0.9281
_exptl_absorpt_correction_T_min 0.7352
_exptl_absorpt_correction_type multi-scan
_exptl_crystal_colour yellow
_exptl_crystal_density_diffrn 1.598
_exptl_crystal_description prism
_exptl_crystal_F_000 3400
_exptl_crystal_size_max 0.25
_exptl_crystal_size_mid 0.23
_exptl_crystal_size_min 0.19
_refine_diff_density_max 1.502
_refine_diff_density_min -0.787
_refine_diff_density_rms 0.152
_refine_ls_extinction_method none
_refine_ls_goodness_of_fit_ref 1.133
_refine_ls_hydrogen_treatment constr
_refine_ls_matrix_type full
_refine_ls_number_parameters 502
_refine_ls_number_reflns 7117
_refine_ls_number_restraints 0
_refine_ls_restrained_S_all 1.133
_refine_ls_R_factor_all 0.1351
_refine_ls_R_factor_gt 0.0826
_refine_ls_shift/su_max 0.000
_refine_ls_shift/su_mean 0.000
_refine_ls_structure_factor_coef Fsqd
_refine_ls_weighting_details 'w=1/[\s^2^(Fo^2^)+(0.0583P)^2^+163.3373P] where P=(Fo^2^+2Fc^2^)/3'
_refine_ls_weighting_scheme calc
_refine_ls_wR_factor_gt 0.1850
_refine_ls_wR_factor_ref 0.2313
_reflns_Friedel_coverage 0.000
_reflns_number_gt 4726
_reflns_number_total 7117
_reflns_threshold_expression 'I > 2\s(I)'
_cod_data_source_file d0ce01825b2.cif
_cod_data_source_block shelx_CCDC1
_cod_depositor_comments 'Adding full bibliography for 7242261--7242264.cif.'
_cod_original_cell_volume 6931.6(17)
_cod_original_sg_symbol_H-M 'C 2/c'
_cod_original_formula_sum 'C37 H27.50 N4.50 O10.50 Zn2'
_cod_database_code 7242262
_shelx_shelxl_version_number 2014/7
_shelx_space_group_comment
;
The symmetry employed for this shelxl refinement is uniquely defined
by the following loop, which should always be used as a source of
symmetry information in preference to the above space-group names.
They are only intended as comments.
;

loop_
_space_group_symop_operation_xyz
'x, y, z'
'-x, y, -z+1/2'
'x+1/2, y+1/2, z'
'-x+1/2, y+1/2, -z+1/2'
'-x, -y, -z'
'x, -y, z-1/2'
'-x+1/2, -y+1/2, -z'
'x+1/2, -y+1/2, z-1/2'

loop_
_atom_site_label
_atom_site_type_symbol
_atom_site_fract_x
_atom_site_fract_y
_atom_site_fract_z
_atom_site_U_iso_or_equiv
_atom_site_adp_type
_atom_site_occupancy
_atom_site_site_symmetry_order
_atom_site_calc_flag
_atom_site_refinement_flags_posn
_atom_site_refinement_flags_adp
_atom_site_refinement_flags_occupancy
_atom_site_disorder_assembly
_atom_site_disorder_group
C1 C 0.4663(3) 0.6780(4) 0.3497(5) 0.0282(15) Uani 1 1 d . . . . .
C2 C 0.4151(3) 0.6974(4) 0.2868(5) 0.0328(17) Uani 1 1 d . . . . .
H2 H 0.4042 0.7449 0.2779 0.039 Uiso 1 1 calc R U . . .
C3 C 0.3814(3) 0.6452(4) 0.2385(5) 0.0297(16) Uani 1 1 d . . . . .
H3 H 0.3474 0.6578 0.1948 0.036 Uiso 1 1 calc R U . . .
C4 C 0.3953(3) 0.5741(4) 0.2512(5) 0.0282(15) Uani 1 1 d . . . . .
C5 C 0.4462(3) 0.5560(4) 0.3120(5) 0.0280(15) Uani 1 1 d . . . . .
H5 H 0.4567 0.5083 0.3201 0.034 Uiso 1 1 calc R U . . .
C6 C 0.4816(3) 0.6061(4) 0.3609(5) 0.0252(15) Uani 1 1 d . . . . .
C7 C 0.5352(3) 0.6046(4) 0.4309(5) 0.0290(16) Uani 1 1 d . . . . .
C8 C 0.5722(3) 0.5508(4) 0.4660(5) 0.0321(16) Uani 1 1 d . . . . .
H8 H 0.5634 0.5042 0.4461 0.038 Uiso 1 1 calc R U . . .
C9 C 0.6225(3) 0.5661(4) 0.5310(5) 0.0283(15) Uani 1 1 d . . . . .
C10 C 0.6337(3) 0.6354(4) 0.5615(6) 0.0357(18) Uani 1 1 d . . . . .
H10 H 0.6675 0.6452 0.6077 0.043 Uiso 1 1 calc R U . . .
C11 C 0.5973(3) 0.6894(4) 0.5268(6) 0.0383(19) Uani 1 1 d . . . . .
H11 H 0.6051 0.7357 0.5488 0.046 Uiso 1 1 calc R U . . .
C12 C 0.5488(3) 0.6734(4) 0.4583(6) 0.0322(16) Uani 1 1 d . . . . .
C13 C 0.3298(3) 0.4005(5) 0.1745(7) 0.047(2) Uani 1 1 d . . . . .
H13 H 0.3422 0.3539 0.1716 0.056 Uiso 1 1 calc R U . . .
C14 C 0.3701(3) 0.4520(5) 0.2022(7) 0.043(2) Uani 1 1 d . . . . .
H14 H 0.4089 0.4405 0.2164 0.052 Uiso 1 1 calc R U . . .
C15 C 0.3538(3) 0.5201(4) 0.2090(5) 0.0288(15) Uani 1 1 d . . . . .
C16 C 0.2958(3) 0.5343(4) 0.1804(6) 0.0377(18) Uani 1 1 d . . . . .
H16 H 0.2825 0.5807 0.1801 0.045 Uiso 1 1 calc R U . . .
C17 C 0.2586(3) 0.4798(4) 0.1529(6) 0.041(2) Uani 1 1 d . . . . .
H17 H 0.2195 0.4899 0.1336 0.050 Uiso 1 1 calc R U . . .
C18 C 0.6915(3) 0.3910(4) 0.5953(5) 0.0290(16) Uani 1 1 d . . . . .
H18 H 0.6803 0.3435 0.5932 0.035 Uiso 1 1 calc R U . . .
C19 C 0.6512(3) 0.4402(4) 0.5639(5) 0.0299(16) Uani 1 1 d . . . . .
H19 H 0.6131 0.4261 0.5405 0.036 Uiso 1 1 calc R U . . .
C20 C 0.6646(3) 0.5111(4) 0.5654(5) 0.0297(16) Uani 1 1 d . . . . .
C21 C 0.7222(3) 0.5261(4) 0.5993(7) 0.042(2) Uani 1 1 d . . . . .
H21 H 0.7347 0.5730 0.6015 0.051 Uiso 1 1 calc R U . . .
C22 C 0.7611(3) 0.4732(4) 0.6296(6) 0.0392(19) Uani 1 1 d . . . . .
H22 H 0.7998 0.4852 0.6516 0.047 Uiso 1 1 calc R U . . .
C23 C 0.5085(4) 0.7927(5) 0.4155(7) 0.047(2) Uani 1 1 d . . . . .
H23A H 0.5197 0.8064 0.4809 0.057 Uiso 1 1 calc R U . . .
H23B H 0.4703 0.8115 0.3878 0.057 Uiso 1 1 calc R U . . .
C24 C 0.5486(5) 0.8258(5) 0.3690(9) 0.067(3) Uani 1 1 d . . . . .
H24A H 0.5868 0.8062 0.3944 0.080 Uiso 1 1 calc R U . . .
H24B H 0.5365 0.8151 0.3027 0.080 Uiso 1 1 calc R U . . .
C25 C 0.5503(10) 0.9027(7) 0.3825(13) 0.130(8) Uani 1 1 d . . . . .
H25A H 0.5153 0.9233 0.3451 0.195 Uiso 1 1 calc R U . . .
H25B H 0.5822 0.9222 0.3642 0.195 Uiso 1 1 calc R U . . .
H25C H 0.5546 0.9132 0.4472 0.195 Uiso 1 1 calc R U . . .
C26 C 0.5731(3) 0.1561(4) 0.4388(5) 0.0309(16) Uani 1 1 d . . . . .
C27 C 0.5422(3) 0.2133(5) 0.3989(5) 0.0353(18) Uani 1 1 d . . . . .
C28 C 0.4871(3) 0.2087(5) 0.3463(6) 0.043(2) Uani 1 1 d . . . . .
H28 H 0.4678 0.2492 0.3186 0.052 Uiso 1 1 calc R U . . .
C29 C 0.4602(3) 0.1448(5) 0.3341(6) 0.0396(19) Uani 1 1 d . . . . .
C30 C 0.4899(3) 0.0871(5) 0.3729(6) 0.045(2) Uani 1 1 d . . . . .
H30 H 0.4720 0.0428 0.3642 0.054 Uiso 1 1 calc R U . . .
C31 C 0.5455(3) 0.0918(5) 0.4246(6) 0.042(2) Uani 1 1 d . . . . .
H31 H 0.5650 0.0508 0.4507 0.051 Uiso 1 1 calc R U . . .
C32 C 0.6337(3) 0.1566(4) 0.4965(5) 0.0292(16) Uani 1 1 d . . . . .
C33 C 0.4005(4) 0.1380(6) 0.2773(7) 0.052(2) Uani 1 1 d . . . . .
C34 C 0.2480(3) 0.2497(4) 0.4072(5) 0.0336(18) Uani 1 1 d . . . A 1
C35 C 0.2194(4) 0.2988(4) 0.5321(5) 0.0360(18) Uani 1 1 d . . . A 1
H36' H 0.1910 0.3279 0.5435 0.043 Uiso 0.6 1 d R U P A 2
C36 C 0.2164(3) 0.2980(4) 0.4389(5) 0.0311(16) Uani 1 1 d . . . A 1
H36 H 0.1930 0.3302 0.3981 0.037 Uiso 0.9 1 calc R U P A 1
C37 C 0.2480(3) 0.2500(4) 0.3064(5) 0.0306(16) Uani 1 1 d . . . A 1
N1 N 0.5062(3) 0.7175(3) 0.4098(5) 0.0343(15) Uani 1 1 d . . . . .
N2 N 0.2750(3) 0.4124(4) 0.1520(5) 0.0354(15) Uani 1 1 d . . . . .
N3 N 0.7465(2) 0.4062(3) 0.6291(4) 0.0278(13) Uani 1 1 d . . . . .
N4 N 0.5684(3) 0.2823(4) 0.4092(5) 0.0474(19) Uani 1 1 d . . . . .
N5 N 0.1759(8) 0.3512(11) 0.5429(14) 0.028(4) Uiso 0.3 1 d . . P A 1
N5' N 0.1746(11) 0.3480(14) 0.3842(19) 0.021(6) Uiso 0.2 1 d . . P B 2
O1 O 0.2656(2) 0.2559(3) 0.0966(3) 0.0306(11) Uani 1 1 d . . . . .
H101 H 0.2869 0.2700 0.0680 0.046 Uiso 1 1 d R U . . .
O2 O 0.3780(2) 0.1935(4) 0.2384(4) 0.0514(17) Uani 1 1 d . . . . .
O3 O 0.3759(3) 0.0813(5) 0.2685(6) 0.079(3) Uani 1 1 d . . . . .
O4 O 0.6718(2) 0.1451(3) 0.4592(3) 0.0325(12) Uani 1 1 d . . . . .
O5 O 0.6430(2) 0.1634(3) 0.5815(4) 0.0413(14) Uani 1 1 d . . . . .
O6 O 0.5418(4) 0.3309(5) 0.3708(8) 0.111(4) Uani 1 1 d . . . . .
O7 O 0.6178(2) 0.2860(4) 0.4550(5) 0.0542(17) Uani 1 1 d . . . . .
O8 O 0.2291(3) 0.3038(4) 0.2640(4) 0.0584(19) Uani 1 1 d . . . A 1
O9 O 0.2656(3) 0.1968(3) 0.2775(4) 0.0416(14) Uani 1 1 d . . . A 1
O10 O 0.1362(9) 0.3418(11) 0.5756(14) 0.045(5) Uiso 0.3 1 d . . P A 1
O11 O 0.1893(9) 0.4178(11) 0.5316(15) 0.020(5) Uiso 0.2 1 d . . P A 1
O10' O 0.1733(13) 0.4049(17) 0.419(2) 0.088(9) Uiso 0.3 1 d . . P B 2
O11' O 0.1481(14) 0.3345(18) 0.309(2) 0.055(8) Uiso 0.2 1 d . . P B 2
Zn1 Zn 0.22474(3) 0.32775(5) 0.13479(6) 0.0294(2) Uani 1 1 d . . . . .
Zn2 Zn 0.30043(3) 0.17389(4) 0.16669(5) 0.0257(2) Uani 1 1 d . . . . .
O12 O 0.1031(9) 0.4325(12) 0.2054(15) 0.069(6) Uiso 0.35 1 d . . P C 1
O13 O 0.116(2) 0.472(3) 0.126(3) 0.062(12) Uiso 0.15 1 d . . P D 2

loop_
_atom_site_aniso_label
_atom_site_aniso_U_11
_atom_site_aniso_U_22
_atom_site_aniso_U_33
_atom_site_aniso_U_23
_atom_site_aniso_U_13
_atom_site_aniso_U_12
C1 0.027(4) 0.024(4) 0.031(4) -0.005(3) 0.003(3) 0.000(3)
C2 0.024(4) 0.028(4) 0.043(4) 0.006(3) 0.003(3) 0.001(3)
C3 0.025(4) 0.035(4) 0.026(4) 0.001(3) 0.002(3) 0.002(3)
C4 0.025(3) 0.028(4) 0.030(4) -0.006(3) 0.005(3) 0.000(3)
C5 0.022(3) 0.024(4) 0.038(4) -0.003(3) 0.009(3) -0.003(3)
C6 0.021(3) 0.023(4) 0.032(4) -0.002(3) 0.008(3) 0.004(3)
C7 0.021(3) 0.030(4) 0.034(4) 0.000(3) 0.005(3) 0.002(3)
C8 0.029(4) 0.025(4) 0.040(4) 0.000(3) 0.005(3) 0.001(3)
C9 0.023(3) 0.027(4) 0.032(4) 0.005(3) 0.004(3) 0.003(3)
C10 0.028(4) 0.034(4) 0.039(4) -0.003(3) -0.002(3) 0.001(3)
C11 0.034(4) 0.035(4) 0.040(4) -0.012(3) -0.001(3) -0.003(3)
C12 0.028(4) 0.024(4) 0.043(4) -0.001(3) 0.006(3) 0.002(3)
C13 0.034(4) 0.036(5) 0.071(6) -0.021(4) 0.015(4) 0.004(4)
C14 0.021(4) 0.041(5) 0.065(6) -0.015(4) 0.007(4) 0.004(3)
C15 0.028(4) 0.030(4) 0.029(4) -0.001(3) 0.009(3) 0.003(3)
C16 0.034(4) 0.029(4) 0.048(5) -0.008(4) 0.007(4) 0.004(3)
C17 0.023(4) 0.040(5) 0.056(5) -0.006(4) 0.000(4) 0.006(3)
C18 0.024(3) 0.028(4) 0.033(4) -0.002(3) 0.005(3) -0.001(3)
C19 0.021(3) 0.029(4) 0.036(4) -0.002(3) 0.003(3) -0.003(3)
C20 0.029(4) 0.030(4) 0.028(4) 0.004(3) 0.005(3) 0.002(3)
C21 0.027(4) 0.023(4) 0.068(6) 0.016(4) 0.000(4) -0.002(3)
C22 0.024(4) 0.036(4) 0.050(5) 0.006(4) -0.001(3) -0.005(3)
C23 0.052(5) 0.034(5) 0.052(5) -0.003(4) 0.006(4) 0.006(4)
C24 0.085(8) 0.039(5) 0.079(8) 0.006(5) 0.027(6) -0.005(5)
C25 0.24(2) 0.042(7) 0.145(15) 0.004(9) 0.115(16) -0.001(10)
C26 0.021(3) 0.041(4) 0.026(4) -0.004(3) 0.001(3) 0.002(3)
C27 0.021(4) 0.048(5) 0.034(4) 0.001(4) 0.004(3) -0.003(3)
C28 0.029(4) 0.064(6) 0.035(4) 0.010(4) 0.006(3) 0.011(4)
C29 0.026(4) 0.052(5) 0.036(4) -0.003(4) -0.001(3) -0.004(4)
C30 0.030(4) 0.050(5) 0.051(5) -0.010(4) 0.003(4) -0.010(4)
C31 0.023(4) 0.046(5) 0.053(5) -0.008(4) 0.002(4) 0.000(3)
C32 0.018(3) 0.033(4) 0.032(4) -0.003(3) -0.001(3) 0.001(3)
C33 0.029(4) 0.079(7) 0.045(5) -0.007(5) 0.004(4) -0.004(5)
C34 0.038(4) 0.043(5) 0.021(3) -0.005(3) 0.010(3) -0.020(4)
C35 0.044(5) 0.033(4) 0.037(4) -0.009(3) 0.022(4) -0.016(4)
C36 0.035(4) 0.031(4) 0.029(4) -0.007(3) 0.011(3) -0.014(3)
C37 0.033(4) 0.035(4) 0.024(4) -0.006(3) 0.009(3) -0.011(3)
N1 0.028(3) 0.020(3) 0.047(4) -0.002(3) -0.001(3) 0.001(3)
N2 0.028(3) 0.036(4) 0.040(4) -0.012(3) 0.005(3) -0.005(3)
N3 0.018(3) 0.037(3) 0.028(3) 0.003(3) 0.005(2) -0.004(2)
N4 0.031(4) 0.056(5) 0.050(4) 0.007(4) 0.003(3) -0.003(3)
O1 0.029(3) 0.033(3) 0.027(3) -0.002(2) 0.004(2) 0.004(2)
O2 0.024(3) 0.091(5) 0.033(3) 0.002(3) -0.002(2) 0.003(3)
O3 0.043(4) 0.086(6) 0.084(6) -0.003(5) -0.020(4) -0.024(4)
O4 0.026(3) 0.042(3) 0.030(3) 0.005(2) 0.008(2) 0.004(2)
O5 0.021(3) 0.070(4) 0.030(3) -0.007(3) 0.003(2) -0.001(3)
O6 0.056(5) 0.062(5) 0.178(11) 0.057(6) -0.032(6) -0.014(4)
O7 0.033(3) 0.053(4) 0.065(4) -0.003(3) -0.006(3) -0.007(3)
O8 0.097(6) 0.058(4) 0.023(3) 0.002(3) 0.022(3) 0.014(4)
O9 0.058(4) 0.046(3) 0.026(3) -0.006(2) 0.021(3) -0.009(3)
Zn1 0.0248(4) 0.0350(5) 0.0246(4) -0.0034(4) 0.0003(3) 0.0009(4)
Zn2 0.0183(4) 0.0324(5) 0.0227(4) 0.0003(3) -0.0007(3) -0.0022(3)

loop_
_atom_type_symbol
_atom_type_description
_atom_type_scat_dispersion_real
_atom_type_scat_dispersion_imag
_atom_type_scat_source
C C 0.0033 0.0016 'International Tables Vol C Tables 4.2.6.8 and 6.1.1.4'
H H 0.0000 0.0000 'International Tables Vol C Tables 4.2.6.8 and 6.1.1.4'
N N 0.0061 0.0033 'International Tables Vol C Tables 4.2.6.8 and 6.1.1.4'
O O 0.0106 0.0060 'International Tables Vol C Tables 4.2.6.8 and 6.1.1.4'
Zn Zn 0.2839 1.4301 'International Tables Vol C Tables 4.2.6.8 and 6.1.1.4'

loop_
_geom_angle_atom_site_label_1
_geom_angle_atom_site_label_2
_geom_angle_atom_site_label_3
_geom_angle
_geom_angle_site_symmetry_1
_geom_angle_site_symmetry_3
_geom_angle_publ_flag
N1 C1 C2 130.7(7) . . ?
N1 C1 C6 109.7(6) . . ?
C2 C1 C6 119.5(6) . . ?
C3 C2 C1 117.9(7) . . ?
C2 C3 C4 122.9(7) . . ?
C5 C4 C3 118.4(7) . . ?
C5 C4 C15 120.7(7) . . ?
C3 C4 C15 120.4(6) . . ?
C6 C5 C4 120.9(7) . . ?
C5 C6 C1 120.3(6) . . ?
C5 C6 C7 134.4(7) . . ?
C1 C6 C7 105.3(6) . . ?
C8 C7 C12 120.6(7) . . ?
C8 C7 C6 132.1(7) . . ?
C12 C7 C6 107.2(6) . . ?
C7 C8 C9 118.9(7) . . ?
C8 C9 C10 119.3(7) . . ?
C8 C9 C20 120.5(7) . . ?
C10 C9 C20 120.2(6) . . ?
C11 C10 C9 122.3(7) . . ?
C10 C11 C12 117.3(7) . . ?
C11 C12 N1 129.3(7) . . ?
C11 C12 C7 121.4(7) . . ?
N1 C12 C7 109.3(6) . . ?
N2 C13 C14 123.7(8) . . ?
C15 C14 C13 120.0(7) . . ?
C14 C15 C16 117.0(7) . . ?
C14 C15 C4 121.0(7) . . ?
C16 C15 C4 121.9(7) . . ?
C17 C16 C15 119.1(7) . . ?
N2 C17 C16 123.3(7) . . ?
N3 C18 C19 123.3(7) . . ?
C18 C19 C20 121.5(7) . . ?
C19 C20 C21 114.6(7) . . ?
C19 C20 C9 123.4(7) . . ?
C21 C20 C9 122.0(7) . . ?
C22 C21 C20 120.9(7) . . ?
N3 C22 C21 122.7(7) . . ?
N1 C23 C24 114.3(8) . . ?
C25 C24 C23 110.4(11) . . ?
C27 C26 C31 116.5(7) . . ?
C27 C26 C32 126.2(7) . . ?
C31 C26 C32 117.3(7) . . ?
C26 C27 C28 122.9(8) . . ?
C26 C27 N4 119.9(7) . . ?
C28 C27 N4 117.2(8) . . ?
C27 C28 C29 119.8(8) . . ?
C30 C29 C28 118.4(7) . . ?
C30 C29 C33 120.4(8) . . ?
C28 C29 C33 121.1(8) . . ?
C29 C30 C31 121.6(8) . . ?
C30 C31 C26 120.7(8) . . ?
O4 C32 O5 122.5(6) . . ?
O4 C32 C26 119.2(7) . . ?
O5 C32 C26 118.0(6) . . ?
O3 C33 O2 123.2(8) . . ?
O3 C33 C29 121.1(10) . . ?
O2 C33 C29 115.6(9) . . ?
C36 C34 C35 119.6(7) . 7_556 ?
C36 C34 C37 120.0(7) . . ?
C35 C34 C37 120.3(7) 7_556 . ?
C36 C35 C34 121.5(8) . 7_556 ?
C36 C35 N5 106.0(10) . . ?
C34 C35 N5 131.9(10) 7_556 . ?
C34 C36 C35 118.9(8) . . ?
O8 C37 O9 128.5(7) . . ?
O8 C37 C34 114.9(7) . . ?
O9 C37 C34 116.6(7) . . ?
C1 N1 C12 108.5(6) . . ?
C1 N1 C23 126.9(7) . . ?
C12 N1 C23 124.2(7) . . ?
C13 N2 C17 116.8(7) . . ?
C13 N2 Zn1 116.4(6) . . ?
C17 N2 Zn1 126.4(5) . . ?
C22 N3 C18 117.0(6) . . ?
C22 N3 Zn2 125.2(5) . 8_556 ?
C18 N3 Zn2 117.7(5) . 8_556 ?
O6 N4 O7 123.9(8) . . ?
O6 N4 C27 119.1(7) . . ?
O7 N4 C27 117.0(7) . . ?
O10 N5 O11 116(2) . . ?
O10 N5 C35 128.1(19) . . ?
O11 N5 C35 114.3(17) . . ?
O11' N5' O10' 123(3) . . ?
Zn1 O1 Zn2 127.5(3) . . ?
C33 O2 Zn2 109.5(6) . . ?
C32 O4 Zn2 141.4(5) . 2_655 ?
C32 O5 Zn1 108.1(5) . 8_556 ?
C37 O8 Zn1 128.1(6) . . ?
C37 O9 Zn2 135.0(5) . . ?
O1 Zn1 O5 120.7(2) . 8_455 ?
O1 Zn1 O8 104.2(3) . . ?
O5 Zn1 O8 101.5(3) 8_455 . ?
O1 Zn1 N2 105.3(2) . . ?
O5 Zn1 N2 120.7(3) 8_455 . ?
O8 Zn1 N2 101.1(3) . . ?
O1 Zn2 O2 111.3(3) . . ?
O1 Zn2 N3 107.5(2) . 8_455 ?
O2 Zn2 N3 140.7(3) . 8_455 ?
O1 Zn2 O9 93.0(2) . . ?
O2 Zn2 O9 93.8(2) . . ?
N3 Zn2 O9 90.1(2) 8_455 . ?
O1 Zn2 O4 85.8(2) . 2_655 ?
O2 Zn2 O4 92.3(2) . 2_655 ?
N3 Zn2 O4 84.5(2) 8_455 2_655 ?
O9 Zn2 O4 173.8(2) . 2_655 ?

loop_
_geom_bond_atom_site_label_1
_geom_bond_atom_site_label_2
_geom_bond_distance
_geom_bond_site_symmetry_2
_geom_bond_publ_flag
C1 N1 1.373(9) . ?
C1 C2 1.411(10) . ?
C1 C6 1.428(10) . ?
C2 C3 1.379(11) . ?
C3 C4 1.408(10) . ?
C4 C5 1.385(10) . ?
C4 C15 1.475(10) . ?
C5 C6 1.373(10) . ?
C6 C7 1.455(10) . ?
C7 C8 1.385(10) . ?
C7 C12 1.398(10) . ?
C8 C9 1.391(10) . ?
C9 C10 1.410(11) . ?
C9 C20 1.474(10) . ?
C10 C11 1.379(11) . ?
C11 C12 1.389(11) . ?
C12 N1 1.394(9) . ?
C13 N2 1.322(10) . ?
C13 C14 1.384(12) . ?
C14 C15 1.379(11) . ?
C15 C16 1.405(10) . ?
C16 C17 1.380(11) . ?
C17 N2 1.356(10) . ?
C18 N3 1.346(9) . ?
C18 C19 1.361(10) . ?
C19 C20 1.399(10) . ?
C20 C21 1.405(10) . ?
C21 C22 1.386(11) . ?
C22 N3 1.337(10) . ?
C23 N1 1.446(10) . ?
C23 C24 1.507(15) . ?
C24 C25 1.489(16) . ?
C26 C27 1.379(11) . ?
C26 C31 1.399(12) . ?
C26 C32 1.513(9) . ?
C27 C28 1.380(11) . ?
C27 N4 1.462(11) . ?
C28 C29 1.384(13) . ?
C29 C30 1.369(13) . ?
C29 C33 1.497(11) . ?
C30 C31 1.386(11) . ?
C32 O4 1.245(9) . ?
C32 O5 1.255(9) . ?
C33 O3 1.235(13) . ?
C33 O2 1.269(13) . ?
C34 C36 1.382(11) . ?
C34 C35 1.401(12) 7_556 ?
C34 C37 1.531(10) . ?
C35 C36 1.398(10) . ?
C35 C34 1.401(12) 7_556 ?
C35 N5 1.51(2) . ?
C37 O8 1.238(10) . ?
C37 O9 1.238(10) . ?
N2 Zn1 2.019(6) . ?
N3 Zn2 2.012(6) 8_556 ?
N4 O6 1.197(10) . ?
N4 O7 1.232(9) . ?
N5 O10 1.23(3) . ?
N5 O11 1.34(3) . ?
N5' O11' 1.19(4) . ?
N5' O10' 1.21(4) . ?
O1 Zn1 1.892(5) . ?
O1 Zn2 1.963(5) . ?
O2 Zn2 1.965(6) . ?
O4 Zn2 2.271(5) 2_655 ?
O5 Zn1 1.967(5) 8_556 ?
O8 Zn1 1.990(6) . ?
O9 Zn2 2.136(5) . ?
Zn1 O5 1.967(5) 8_455 ?
Zn2 N3 2.012(6) 8_455 ?
Zn2 O4 2.271(5) 2_655 ?
